data_2231422
loop_
_publ_author_name
'Zonouzi, Afsaneh'
'Izakiana, Zakieh'
'Ng, Seik Weng'

_publ_section_title
;
 (<i>E</i>)-3-Hydroxy-5,5-dimethyl-2-(3-phenylprop-2-en-1-yl)cyclohex-2-en-1-one
;
_journal_coeditor_code BT5605
_journal_issue 9
_journal_name_full 'Acta Crystallographica Section E'
_journal_page_first o2337
_journal_paper_doi 10.1107/S160053681103220X
_journal_volume 67
_journal_year 2011
_chemical_formula_iupac 'C17 H20 O2'
_chemical_formula_moiety 'C17 H20 O2'
_chemical_formula_sum 'C17 H20 O2'
_chemical_formula_weight 256.33
_chemical_name_systematic
;
(<i>E</i>)-3-Hydroxy-5,5-dimethyl-2-(3-phenylprop-2-en-1-yl)cyclohex-2-en-1-one
;
_space_group_IT_number 2
_symmetry_cell_setting triclinic
_symmetry_space_group_name_Hall '-P 1'
_symmetry_space_group_name_H-M 'P -1'
_atom_sites_solution_hydrogens geom
_atom_sites_solution_primary direct
_atom_sites_solution_secondary difmap
_audit_creation_method SHELXL-97
_cell_angle_alpha 70.999(5)
_cell_angle_beta 89.533(4)
_cell_angle_gamma 75.783(4)
_cell_formula_units_Z 2
_cell_length_a 5.6480(2)
_cell_length_b 10.9077(5)
_cell_length_c 12.4762(8)
_cell_measurement_reflns_used 3442
_cell_measurement_temperature 100(2)
_cell_measurement_theta_max 29.33
_cell_measurement_theta_min 2.28
_cell_volume 702.31(7)
_computing_cell_refinement 'CrysAlis PRO (Agilent, 2010)'
_computing_data_collection 'CrysAlis PRO (Agilent, 2010)'
_computing_data_reduction 'CrysAlis PRO (Agilent, 2010)'
_computing_molecular_graphics 'X-SEED (Barbour, 2001)'
_computing_publication_material 'publCIF (Westrip, 2010)'
_computing_structure_refinement 'SHELXL97 (Sheldrick, 2008)'
_computing_structure_solution 'SHELXS97 (Sheldrick, 2008)'
_diffrn_ambient_temperature 100(2)
_diffrn_detector_area_resol_mean 10.4041
_diffrn_measured_fraction_theta_full 0.966
_diffrn_measured_fraction_theta_max 0.966
_diffrn_measurement_device_type 'Agilent SuperNova Dual diffractometer with an Atlas detector'
_diffrn_measurement_method \w
_diffrn_radiation_monochromator Mirror
_diffrn_radiation_source 'SuperNova (Mo) X-ray Source'
_diffrn_radiation_type MoK\a
_diffrn_radiation_wavelength 0.71073
_diffrn_reflns_av_R_equivalents 0.0258
_diffrn_reflns_av_sigmaI/netI 0.0414
_diffrn_reflns_limit_h_max 7
_diffrn_reflns_limit_h_min -7
_diffrn_reflns_limit_k_max 14
_diffrn_reflns_limit_k_min -14
_diffrn_reflns_limit_l_max 16
_diffrn_reflns_limit_l_min -11
_diffrn_reflns_number 6734
_diffrn_reflns_theta_full 27.50
_diffrn_reflns_theta_max 27.50
_diffrn_reflns_theta_min 3.09
_diffrn_standards_decay_% 0
_diffrn_standards_interval_count 0
_diffrn_standards_interval_time 0
_diffrn_standards_number 0
_exptl_absorpt_coefficient_mu 0.078
_exptl_absorpt_correction_T_max 0.9846
_exptl_absorpt_correction_T_min 0.9771
_exptl_absorpt_correction_type multi-scan
_exptl_absorpt_process_details '(CrysAlis PRO; Agilent, 2010)'
_exptl_crystal_colour colorless
_exptl_crystal_density_diffrn 1.212
_exptl_crystal_density_method 'not measured'
_exptl_crystal_description block
_exptl_crystal_F_000 276
_exptl_crystal_size_max 0.30
_exptl_crystal_size_mid 0.25
_exptl_crystal_size_min 0.20
_refine_diff_density_max 0.285
_refine_diff_density_min -0.205
_refine_ls_extinction_method none
_refine_ls_goodness_of_fit_ref 1.022
_refine_ls_hydrogen_treatment constr
_refine_ls_matrix_type full
_refine_ls_number_parameters 174
_refine_ls_number_reflns 3119
_refine_ls_number_restraints 0
_refine_ls_restrained_S_all 1.022
_refine_ls_R_factor_all 0.0577
_refine_ls_R_factor_gt 0.0453
_refine_ls_shift/su_max 0.001
_refine_ls_shift/su_mean 0.001
_refine_ls_structure_factor_coef Fsqd
_refine_ls_weighting_details 'calc w=1/[\s^2^(Fo^2^)+(0.0515P)^2^+0.1884P] where P=(Fo^2^+2Fc^2^)/3'
_refine_ls_weighting_scheme calc
_refine_ls_wR_factor_gt 0.1092
_refine_ls_wR_factor_ref 0.1203
_reflns_number_gt 2554
_reflns_number_total 3119
_reflns_threshold_expression I>2\s(I)
_cod_data_source_file bt5605.cif
_cod_data_source_block I
_cod_original_cell_volume 702.31(6)
_cod_database_code 2231422
_cod_database_fobs_code 2231422

loop_
_symmetry_equiv_pos_as_xyz
'x, y, z'
'-x, -y, -z'

loop_
_atom_site_type_symbol
_atom_site_label
_atom_site_fract_x
_atom_site_fract_y
_atom_site_fract_z
_atom_site_U_iso_or_equiv
_atom_site_adp_type
_atom_site_calc_flag
_atom_site_refinement_flags
_atom_site_occupancy
_atom_site_symmetry_multiplicity
_atom_site_disorder_assembly
_atom_site_disorder_group
O O1 0.86917(17) 0.62115(9) 0.45112(9) 0.0271(3) Uani d . 1 1 . .
H H1 0.9361 0.5411 0.4900 0.041 Uiso calc PR 0.50 1 . .
O O2 0.19642(18) 0.96431(9) 0.45314(9) 0.0290(3) Uani d . 1 1 . .
H H2 0.0794 0.9797 0.4929 0.044 Uiso calc PR 0.50 1 A -1
C C1 0.6812(2) 0.66673(13) 0.50012(11) 0.0197(3) Uani d . 1 1 . .
C C2 0.6155(3) 0.57371(13) 0.60766(12) 0.0233(3) Uani d . 1 1 . .
H H2A 0.7686 0.5134 0.6523 0.028 Uiso calc R 1 1 . .
H H2B 0.5231 0.5172 0.5873 0.028 Uiso calc R 1 1 . .
C C3 0.4630(2) 0.64378(13) 0.68296(12) 0.0205(3) Uani d . 1 1 . .
C C4 0.2525(2) 0.75600(14) 0.60738(12) 0.0232(3) Uani d . 1 1 . .
H H4A 0.1305 0.7150 0.5857 0.028 Uiso calc R 1 1 . .
H H4B 0.1708 0.8122 0.6521 0.028 Uiso calc R 1 1 . .
C C5 0.3312(2) 0.84458(13) 0.50111(11) 0.0205(3) Uani d . 1 1 . .
C C6 0.5413(2) 0.79848(13) 0.45053(11) 0.0204(3) Uani d . 1 1 . .
C C7 0.3597(3) 0.54314(14) 0.77432(13) 0.0279(3) Uani d . 1 1 . .
H H7A 0.2623 0.5885 0.8223 0.042 Uiso calc R 1 1 . .
H H7B 0.4949 0.4707 0.8213 0.042 Uiso calc R 1 1 . .
H H7C 0.2558 0.5056 0.7380 0.042 Uiso calc R 1 1 . .
C C8 0.6225(2) 0.70218(14) 0.74076(12) 0.0246(3) Uani d . 1 1 . .
H H8A 0.5235 0.7468 0.7888 0.037 Uiso calc R 1 1 . .
H H8B 0.6887 0.7674 0.6828 0.037 Uiso calc R 1 1 . .
H H8C 0.7578 0.6298 0.7878 0.037 Uiso calc R 1 1 . .
C C9 0.6047(2) 0.88745(13) 0.34042(12) 0.0218(3) Uani d . 1 1 . .
H H9A 0.7842 0.8612 0.3361 0.026 Uiso calc R 1 1 . .
H H9B 0.5595 0.9811 0.3404 0.026 Uiso calc R 1 1 . .
C C10 0.4806(2) 0.88266(13) 0.23604(12) 0.0232(3) Uani d . 1 1 . .
H H10 0.5208 0.9356 0.1648 0.028 Uiso calc R 1 1 . .
C C11 0.3217(2) 0.81262(13) 0.23315(12) 0.0223(3) Uani d . 1 1 . .
H H11 0.2803 0.7602 0.3043 0.027 Uiso calc R 1 1 . .
C C12 0.2022(2) 0.80775(13) 0.13049(12) 0.0218(3) Uani d . 1 1 . .
C C13 0.0192(2) 0.74014(14) 0.14118(13) 0.0257(3) Uani d . 1 1 . .
H H13 -0.0262 0.6972 0.2147 0.031 Uiso calc R 1 1 . .
C C14 -0.0978(3) 0.73432(15) 0.04654(14) 0.0303(4) Uani d . 1 1 . .
H H14 -0.2210 0.6869 0.0557 0.036 Uiso calc R 1 1 . .
C C15 -0.0356(3) 0.79759(15) -0.06144(14) 0.0294(3) Uani d . 1 1 . .
H H15 -0.1168 0.7944 -0.1265 0.035 Uiso calc R 1 1 . .
C C16 0.1453(3) 0.86525(14) -0.07378(13) 0.0275(3) Uani d . 1 1 . .
H H16 0.1881 0.9093 -0.1476 0.033 Uiso calc R 1 1 . .
C C17 0.2645(3) 0.86914(14) 0.02109(13) 0.0256(3) Uani d . 1 1 . .
H H17 0.3910 0.9144 0.0116 0.031 Uiso calc R 1 1 . .

loop_
_atom_site_aniso_label
_atom_site_aniso_U_11
_atom_site_aniso_U_22
_atom_site_aniso_U_33
_atom_site_aniso_U_12
_atom_site_aniso_U_13
_atom_site_aniso_U_23
O1 0.0254(5) 0.0248(5) 0.0264(6) 0.0015(4) 0.0035(4) -0.0083(4)
O2 0.0268(5) 0.0248(5) 0.0275(6) 0.0032(4) 0.0059(4) -0.0055(4)
C1 0.0183(6) 0.0232(6) 0.0187(7) -0.0033(5) 0.0006(5) -0.0100(6)
C2 0.0290(7) 0.0201(6) 0.0191(7) -0.0029(6) 0.0011(5) -0.0065(5)
C3 0.0201(6) 0.0218(6) 0.0188(7) -0.0050(5) 0.0027(5) -0.0059(5)
C4 0.0189(6) 0.0276(7) 0.0210(8) -0.0039(6) 0.0022(5) -0.0067(6)
C5 0.0190(6) 0.0216(6) 0.0197(7) -0.0021(5) -0.0008(5) -0.0076(5)
C6 0.0208(6) 0.0225(6) 0.0179(7) -0.0045(5) 0.0004(5) -0.0075(5)
C7 0.0292(7) 0.0281(7) 0.0236(8) -0.0078(6) 0.0044(6) -0.0047(6)
C8 0.0226(7) 0.0296(7) 0.0226(8) -0.0047(6) 0.0006(5) -0.0116(6)
C9 0.0215(6) 0.0202(6) 0.0220(8) -0.0041(5) 0.0030(5) -0.0056(5)
C10 0.0249(7) 0.0237(7) 0.0180(7) -0.0047(6) 0.0038(5) -0.0040(5)
C11 0.0228(6) 0.0225(6) 0.0174(7) -0.0026(5) 0.0028(5) -0.0036(5)
C12 0.0214(6) 0.0204(6) 0.0204(7) -0.0008(5) 0.0016(5) -0.0061(5)
C13 0.0242(7) 0.0239(7) 0.0247(8) -0.0046(6) 0.0017(6) -0.0035(6)
C14 0.0257(7) 0.0306(7) 0.0354(9) -0.0109(6) 0.0003(6) -0.0093(7)
C15 0.0286(7) 0.0323(8) 0.0288(9) -0.0058(6) -0.0025(6) -0.0134(7)
C16 0.0319(7) 0.0296(7) 0.0216(8) -0.0076(6) 0.0054(6) -0.0098(6)
C17 0.0253(7) 0.0289(7) 0.0250(8) -0.0106(6) 0.0047(6) -0.0095(6)

loop_
_atom_type_symbol
_atom_type_description
_atom_type_scat_dispersion_real
_atom_type_scat_dispersion_imag
_atom_type_scat_source
C C 0.0033 0.0016 'International Tables Vol C Tables 4.2.6.8 and 6.1.1.4'
H H 0.0000 0.0000 'International Tables Vol C Tables 4.2.6.8 and 6.1.1.4'
O O 0.0106 0.0060 'International Tables Vol C Tables 4.2.6.8 and 6.1.1.4'

loop_
_geom_angle_atom_site_label_1
_geom_angle_atom_site_label_2
_geom_angle_atom_site_label_3
_geom_angle
C1 O1 H1 109.5
C5 O2 H2 109.5
O1 C1 C6 119.59(12)
O1 C1 C2 118.58(11)
C6 C1 C2 121.80(11)
C1 C2 C3 114.71(11)
C1 C2 H2A 108.6
C3 C2 H2A 108.6
C1 C2 H2B 108.6
C3 C2 H2B 108.6
H2A C2 H2B 107.6
C8 C3 C7 108.85(12)
C8 C3 C2 110.02(11)
C7 C3 C2 109.82(11)
C8 C3 C4 110.21(11)
C7 C3 C4 109.84(11)
C2 C3 C4 108.10(11)
C5 C4 C3 114.10(11)
C5 C4 H4A 108.7
C3 C4 H4A 108.7
C5 C4 H4B 108.7
C3 C4 H4B 108.7
H4A C4 H4B 107.6
O2 C5 C6 119.25(12)
O2 C5 C4 118.89(11)
C6 C5 C4 121.80(11)
C1 C6 C5 119.10(12)
C1 C6 C9 120.71(12)
C5 C6 C9 120.07(11)
C3 C7 H7A 109.5
C3 C7 H7B 109.5
H7A C7 H7B 109.5
C3 C7 H7C 109.5
H7A C7 H7C 109.5
H7B C7 H7C 109.5
C3 C8 H8A 109.5
C3 C8 H8B 109.5
H8A C8 H8B 109.5
C3 C8 H8C 109.5
H8A C8 H8C 109.5
H8B C8 H8C 109.5
C6 C9 C10 114.36(11)
C6 C9 H9A 108.7
C10 C9 H9A 108.7
C6 C9 H9B 108.7
C10 C9 H9B 108.7
H9A C9 H9B 107.6
C11 C10 C9 126.85(13)
C11 C10 H10 116.6
C9 C10 H10 116.6
C10 C11 C12 126.52(13)
C10 C11 H11 116.7
C12 C11 H11 116.7
C13 C12 C17 117.74(13)
C13 C12 C11 119.70(13)
C17 C12 C11 122.56(12)
C14 C13 C12 121.20(14)
C14 C13 H13 119.4
C12 C13 H13 119.4
C13 C14 C15 120.14(14)
C13 C14 H14 119.9
C15 C14 H14 119.9
C16 C15 C14 119.51(14)
C16 C15 H15 120.2
C14 C15 H15 120.2
C15 C16 C17 120.19(14)
C15 C16 H16 119.9
C17 C16 H16 119.9
C16 C17 C12 121.20(13)
C16 C17 H17 119.4
C12 C17 H17 119.4

loop_
_geom_bond_atom_site_label_1
_geom_bond_atom_site_label_2
_geom_bond_distance
O1 C1 1.2946(16)
O1 H1 0.8400
O2 C5 1.2858(16)
O2 H2 0.8400
C1 C6 1.3941(18)
C1 C2 1.5026(19)
C2 C3 1.5296(19)
C2 H2A 0.9900
C2 H2B 0.9900
C3 C8 1.5260(19)
C3 C7 1.5276(19)
C3 C4 1.5339(17)
C4 C5 1.5020(19)
C4 H4A 0.9900
C4 H4B 0.9900
C5 C6 1.4002(18)
C6 C9 1.5005(19)
C7 H7A 0.9800
C7 H7B 0.9800
C7 H7C 0.9800
C8 H8A 0.9800
C8 H8B 0.9800
C8 H8C 0.9800
C9 C10 1.506(2)
C9 H9A 0.9900
C9 H9B 0.9900
C10 C11 1.3212(19)
C10 H10 0.9500
C11 C12 1.475(2)
C11 H11 0.9500
C12 C13 1.3922(19)
C12 C17 1.396(2)
C13 C14 1.385(2)
C13 H13 0.9500
C14 C15 1.386(2)
C14 H14 0.9500
C15 C16 1.381(2)
C15 H15 0.9500
C16 C17 1.384(2)
C16 H16 0.9500
C17 H17 0.9500

loop_
_geom_hbond_atom_site_label_D
_geom_hbond_atom_site_label_H
_geom_hbond_atom_site_label_A
_geom_hbond_site_symmetry_A
_geom_hbond_distance_DH
_geom_hbond_distance_HA
_geom_hbond_distance_DA
_geom_hbond_angle_DHA
_geom_hbond_publ_flag
O1 H1 O1 2_766 0.84 1.76 2.582(2) 166 yes
O2 H2 O2 2_576 0.84 1.74 2.569(2) 167 yes

loop_
_geom_torsion_atom_site_label_1
_geom_torsion_atom_site_label_2
_geom_torsion_atom_site_label_3
_geom_torsion_atom_site_label_4
_geom_torsion
O1 C1 C2 C3 157.55(12)
C6 C1 C2 C3 -24.44(18)
C1 C2 C3 C8 -72.89(14)
C1 C2 C3 C7 167.32(11)
C1 C2 C3 C4 47.50(15)
C8 C3 C4 C5 71.88(15)
C7 C3 C4 C5 -168.20(12)
C2 C3 C4 C5 -48.39(15)
C3 C4 C5 O2 -156.07(12)
C3 C4 C5 C6 26.60(18)
O1 C1 C6 C5 176.74(12)
C2 C1 C6 C5 -1.3(2)
O1 C1 C6 C9 0.7(2)
C2 C1 C6 C9 -177.34(12)
O2 C5 C6 C1 -177.27(12)
C4 C5 C6 C1 0.1(2)
O2 C5 C6 C9 -1.2(2)
C4 C5 C6 C9 176.16(12)
C1 C6 C9 C10 90.63(15)
C5 C6 C9 C10 -85.41(15)
C6 C9 C10 C11 2.01(19)
C9 C10 C11 C12 -179.55(12)
C10 C11 C12 C13 -173.29(13)
C10 C11 C12 C17 6.5(2)
C17 C12 C13 C14 -0.2(2)
C11 C12 C13 C14 179.59(12)
C12 C13 C14 C15 -0.7(2)
C13 C14 C15 C16 0.6(2)
C14 C15 C16 C17 0.4(2)
C15 C16 C17 C12 -1.3(2)
C13 C12 C17 C16 1.2(2)
C11 C12 C17 C16 -178.59(12)
